data_1576029
loop_
_publ_author_name
'Fan, Huijun'
'Ma, Mengya'
'Dai, Shengyu'

_publ_section_title
;
 Enhanced suppression of chain transfer in ethylene (co)polymerization via
 synergistic axial substituent effects in pyridine-imine Ni(ii) and Pd(ii)
 catalysts
;
_journal_issue 43
_journal_name_full 'Polymer Chemistry'
_journal_page_first 4764
_journal_page_last 4773
_journal_paper_doi 10.1039/D5PY00857C
_journal_volume 16
_journal_year 2025
_chemical_formula_moiety 'C51 H43 Cl N2 Pd'
_chemical_formula_sum 'C51 H43 Cl N2 Pd'
_chemical_formula_weight 825.72
_space_group_crystal_system triclinic
_space_group_IT_number 2
_space_group_name_Hall '-P 1'
_space_group_name_H-M_alt 'P -1'
_atom_sites_solution_hydrogens geom
_audit_creation_date 2025-04-27
_audit_creation_method
;
Olex2 1.5
(compiled 2021.12.09 svn.r5202d8cf for OlexSys, GUI svn.r6439)
;
_audit_update_record
;
2025-05-06 deposited with the CCDC.	2025-10-13 downloaded from the CCDC.
;
_cell_angle_alpha 92.890(2)
_cell_angle_beta 95.260(3)
_cell_angle_gamma 106.440(4)
_cell_formula_units_Z 2
_cell_length_a 7.9650(8)
_cell_length_b 11.2240(12)
_cell_length_c 27.180(3)
_cell_measurement_reflns_used 2770
_cell_measurement_temperature 298(2)
_cell_measurement_theta_max 28.593
_cell_measurement_theta_min 2.453
_cell_volume 2313.3(4)
_computing_cell_refinement 'Bruker SMART'
_computing_data_collection 'Bruker SMART'
_computing_data_reduction 'Bruker SHELXTL'
_computing_molecular_graphics 'Olex2 1.5 (Dolomanov et al., 2009)'
_computing_publication_material 'Olex2 1.5 (Dolomanov et al., 2009)'
_computing_structure_refinement 'SHELXL 2018/3 (Sheldrick, 2015)'
_computing_structure_solution 'SHELXS-97 (Sheldrick, 1990)'
_diffrn_ambient_temperature 298.15
_diffrn_measured_fraction_theta_full 0.969
_diffrn_measured_fraction_theta_max 0.969
_diffrn_measurement_device_type 'CCD area detector'
_diffrn_measurement_method 'phi and omega scans'
_diffrn_radiation_type MoK\a
_diffrn_radiation_wavelength 0.71073
_diffrn_reflns_av_unetI/netI 0.3002
_diffrn_reflns_Laue_measured_fraction_full 0.969
_diffrn_reflns_Laue_measured_fraction_max 0.969
_diffrn_reflns_limit_h_max 9
_diffrn_reflns_limit_h_min -9
_diffrn_reflns_limit_k_max 13
_diffrn_reflns_limit_k_min -13
_diffrn_reflns_limit_l_max 32
_diffrn_reflns_limit_l_min 0
_diffrn_reflns_number 7920
_diffrn_reflns_point_group_measured_fraction_full 0.969
_diffrn_reflns_point_group_measured_fraction_max 0.969
_diffrn_reflns_theta_full 25.019
_diffrn_reflns_theta_max 25.019
_diffrn_reflns_theta_min 1.898
_exptl_absorpt_coefficient_mu 0.492
_exptl_absorpt_correction_T_max 0.9854
_exptl_absorpt_correction_T_min 0.9479
_exptl_absorpt_correction_type multi-scan
_exptl_absorpt_process_details sadabs
_exptl_crystal_colour colourless
_exptl_crystal_colour_primary colourless
_exptl_crystal_density_diffrn 1.185
_exptl_crystal_density_method 'not measured'
_exptl_crystal_description block
_exptl_crystal_F_000 852
_exptl_crystal_size_max 0.11
_exptl_crystal_size_mid 0.08
_exptl_crystal_size_min 0.03
_refine_diff_density_max 1.279
_refine_diff_density_min -1.002
_refine_diff_density_rms 0.172
_refine_ls_extinction_method none
_refine_ls_goodness_of_fit_ref 1.023
_refine_ls_hydrogen_treatment constr
_refine_ls_matrix_type full
_refine_ls_number_parameters 463
_refine_ls_number_reflns 7920
_refine_ls_number_restraints 234
_refine_ls_restrained_S_all 1.011
_refine_ls_R_factor_all 0.3027
_refine_ls_R_factor_gt 0.1684
_refine_ls_shift/su_max 0.000
_refine_ls_shift/su_mean 0.000
_refine_ls_structure_factor_coef Fsqd
_refine_ls_weighting_details 'w=1/[\s^2^(Fo^2^)+(0.2000P)^2^] where P=(Fo^2^+2Fc^2^)/3'
_refine_ls_weighting_scheme calc
_refine_ls_wR_factor_gt 0.3794
_refine_ls_wR_factor_ref 0.4372
_reflns_Friedel_coverage 0.000
_reflns_number_gt 2757
_reflns_number_total 7920
_reflns_threshold_expression 'I > 2\s(I)'
_cod_data_source_file d5py00857c2.cif
_cod_data_source_block 220808a
_cod_depositor_comments 'Adding full bibliography for 1576028--1576029.cif.'
_cod_database_code 1576029
_shelx_shelxl_version_number 2018/3
_shelx_space_group_comment
;
The symmetry employed for this shelxl refinement is uniquely defined
by the following loop, which should always be used as a source of
symmetry information in preference to the above space-group names.
They are only intended as comments.
;
_shelx_estimated_absorpt_t_max 0.985
_shelx_estimated_absorpt_t_min 0.948
_olex2_refinement_description
;
1. Twinned data refinement
 Scales: 0.77(12)
 0.23(12)
2. Fixed Uiso
 At 1.2 times of:
  All C(H) groups, All C(H,H) groups
 At 1.5 times of:
  All C(H,H,H) groups
3. Restrained distances
 C45-C46 = C46-C47 = C47-C48 = C48-C49 = C49-C50 = C50-C45
 1.39 with sigma of 0.01
4. Uiso/Uaniso restraints and constraints
C44 \\sim C45 \\sim C46 \\sim C47 \\sim C48 \\sim C49 \\sim C50: within 3.8A
with sigma of 0.02 and sigma for terminal atoms of 0.04 within 3.8A
Uanis(C44) \\sim Ueq, Uanis(C45) \\sim Ueq, Uanis(C46) \\sim Ueq, Uanis(C47)
\\sim Ueq, Uanis(C48) \\sim Ueq, Uanis(C49) \\sim Ueq, Uanis(C50) \\sim Ueq,
Uanis(C6) \\sim Ueq, Uanis(C18) \\sim Ueq, Uanis(C19) \\sim Ueq, Uanis(C25)
\\sim Ueq, Uanis(C38) \\sim Ueq, Uanis(C43) \\sim Ueq, Uanis(N2) \\sim Ueq,
Uanis(C8) \\sim Ueq: with sigma of 0.01 and sigma for terminal atoms of 0.02
Uanis(C51') \\sim Ueq: with sigma of 0.01 and sigma for terminal atoms of 0.02
Uanis(C41) \\sim Ueq: with sigma of 0.01 and sigma for terminal atoms of 0.02
Uanis(C42) \\sim Ueq, Uanis(C40) \\sim Ueq, Uanis(C39) \\sim Ueq: with sigma of
0.01 and sigma for terminal atoms of 0.02
Uanis(C39) \\sim Ueq, Uanis(C40) \\sim Ueq, Uanis(C41) \\sim Ueq, Uanis(C42)
\\sim Ueq, Uanis(C43) \\sim Ueq, Uanis(C38) \\sim Ueq: with sigma of 0.001 and
sigma for terminal atoms of 0.002
Uanis(Cl1) = Uanis(C51') = Uanis(Cl1') = Uanis(C51)
5. Others
 Sof(Cl1')=Sof(C51')=Sof(H51D)=Sof(H51E)=Sof(H51F)=1-FVAR(1)
 Sof(Cl1)=Sof(C51)=Sof(H51A)=Sof(H51B)=Sof(H51C)=FVAR(1)
6.a Ternary CH refined with riding coordinates:
 C18(H18), C31(H31)
6.b Secondary CH2 refined with riding coordinates:
 C44(H44A,H44B)
6.c Me refined with riding coordinates:
 C51(H51A,H51B,H51C), C51'(H51D,H51E,H51F)
6.d Aromatic/amide H refined with riding coordinates:
 C1(H1), C2(H2), C3(H3), C4(H4), C10(H10), C15(H15), C16(H16), C17(H17),
 C20(H20), C21(H21), C22(H22), C23(H23), C24(H24), C26(H26), C27(H27), C28(H28),
  C29(H29), C30(H30), C33(H33), C37(H37), C36(H36), C35(H35), C34(H34),
 C41(H41), C40(H40), C39(H39), C43(H43), C42(H42), C46(H46), C47(H47), C48(H48),
  C49(H49), C50(H50)
6.e Fitted hexagon refined as free rotating group:
 C20(C21,C22,C23,C24,C19), C33(C32,C37,C36,C35,C34), C41(C40,C39,C38,C43,C42)
6.f Idealised Me refined as rotating group:
 C7(H7A,H7B,H7C)
;
_olex2_submission_special_instructions 'No special instructions were received'

loop_
_space_group_symop_operation_xyz
'x, y, z'
'-x, -y, -z'

loop_
_atom_site_label
_atom_site_type_symbol
_atom_site_fract_x
_atom_site_fract_y
_atom_site_fract_z
_atom_site_U_iso_or_equiv
_atom_site_adp_type
_atom_site_occupancy
_atom_site_site_symmetry_order
_atom_site_calc_flag
_atom_site_refinement_flags_posn
_atom_site_refinement_flags_adp
_atom_site_refinement_flags_occupancy
_atom_site_disorder_assembly
_atom_site_disorder_group
Pd1 Pd 0.31966(19) 0.45434(14) 0.12946(5) 0.0578(6) Uani 1 1 d . . . . .
Cl1 Cl 0.5122(13) 0.4118(9) 0.0730(4) 0.065(2) Uani 0.760(13) 1 d . . P A 1
Cl1' Cl 0.416(6) 0.332(5) 0.1805(14) 0.065(2) Uani 0.240(13) 1 d . . P A 2
N1 N 0.2064(18) 0.5667(13) 0.0808(5) 0.059(4) Uani 1 1 d . . . . .
N2 N 0.1324(15) 0.4935(11) 0.1715(4) 0.040(3) Uani 1 1 d . U . . .
C1 C 0.257(2) 0.6035(17) 0.0353(6) 0.065(5) Uani 1 1 d . . . . .
H1 H 0.359106 0.590163 0.025130 0.078 Uiso 1 1 calc R U . . .
C2 C 0.159(3) 0.6603(18) 0.0043(7) 0.075(6) Uani 1 1 d . . . . .
H2 H 0.190684 0.680510 -0.026953 0.090 Uiso 1 1 calc R U . . .
C3 C 0.003(3) 0.6877(17) 0.0220(7) 0.079(6) Uani 1 1 d . . . . .
H3 H -0.065867 0.724508 0.001763 0.094 Uiso 1 1 calc R U . . .
C4 C -0.042(3) 0.6577(16) 0.0697(7) 0.072(6) Uani 1 1 d . . . . .
H4 H -0.136562 0.677308 0.081963 0.086 Uiso 1 1 calc R U . . .
C5 C 0.062(2) 0.5966(14) 0.0990(6) 0.057(5) Uani 1 1 d . . . . .
C6 C 0.030(2) 0.5583(14) 0.1515(6) 0.049(4) Uani 1 1 d . U . . .
C7 C -0.124(2) 0.5956(19) 0.1763(7) 0.073(6) Uani 1 1 d . . . . .
H7A H -0.106516 0.591408 0.211551 0.110 Uiso 1 1 calc R U . . .
H7B H -0.235298 0.538989 0.163216 0.110 Uiso 1 1 calc R U . . .
H7C H -0.121293 0.678918 0.169209 0.110 Uiso 1 1 calc R U . . .
C8 C 0.113(2) 0.4579(15) 0.2238(7) 0.055(4) Uani 1 1 d . U . . .
C9 C 0.2328(19) 0.5372(15) 0.2627(6) 0.050(4) Uani 1 1 d . . . . .
C10 C 0.226(2) 0.5028(14) 0.3136(6) 0.052(4) Uani 1 1 d . . . . .
H10 H 0.304061 0.555524 0.338342 0.062 Uiso 1 1 calc R U . . .
C11 C 0.108(2) 0.3955(16) 0.3273(6) 0.056(5) Uani 1 1 d . . . . .
C12 C -0.021(2) 0.3100(19) 0.2869(7) 0.076(6) Uani 1 1 d . . . . .
C13 C -0.014(2) 0.3386(15) 0.2345(6) 0.052(4) Uani 1 1 d . . . . .
C14 C -0.136(2) 0.2445(16) 0.1970(6) 0.062(5) Uani 1 1 d . . . . .
C15 C -0.253(3) 0.1337(18) 0.2113(7) 0.081(6) Uani 1 1 d . . . . .
H15 H -0.328648 0.076053 0.187414 0.098 Uiso 1 1 calc R U . . .
C16 C -0.255(3) 0.111(2) 0.2642(8) 0.104(8) Uani 1 1 d . . . . .
H16 H -0.333161 0.039269 0.273336 0.124 Uiso 1 1 calc R U . . .
C17 C -0.142(2) 0.1942(18) 0.3010(6) 0.076(6) Uani 1 1 d . . . . .
H17 H -0.142377 0.176659 0.334077 0.092 Uiso 1 1 calc R U . . .
C18 C 0.373(2) 0.6591(16) 0.2491(7) 0.067(5) Uani 1 1 d . U . . .
H18 H 0.416895 0.637109 0.218353 0.081 Uiso 1 1 calc R U . . .
C20 C 0.3311(17) 0.8360(14) 0.1967(5) 0.086(7) Uani 1 1 d G . . . .
H20 H 0.405577 0.814370 0.175681 0.103 Uiso 1 1 calc R U . . .
C21 C 0.260(2) 0.9325(14) 0.1862(5) 0.107(9) Uani 1 1 d G . . . .
H21 H 0.286063 0.975519 0.158175 0.129 Uiso 1 1 calc R U . . .
C22 C 0.148(2) 0.9649(13) 0.2175(8) 0.120(10) Uani 1 1 d G . . . .
H22 H 0.100354 1.029458 0.210494 0.144 Uiso 1 1 calc R U . . .
C23 C 0.1086(19) 0.9006(15) 0.2593(7) 0.119(9) Uani 1 1 d G . . . .
H23 H 0.034159 0.922249 0.280319 0.142 Uiso 1 1 calc R U . . .
C24 C 0.1802(19) 0.8041(13) 0.2698(5) 0.083(6) Uani 1 1 d G . . . .
H24 H 0.153672 0.761100 0.297825 0.099 Uiso 1 1 calc R U . . .
C19 C 0.2915(17) 0.7718(11) 0.2385(5) 0.062(5) Uani 1 1 d G U . . .
C25 C 0.538(3) 0.695(2) 0.2919(8) 0.072(6) Uani 1 1 d . U . . .
C26 C 0.642(3) 0.610(2) 0.2954(9) 0.096(8) Uani 1 1 d . . . . .
H26 H 0.612097 0.539431 0.273160 0.116 Uiso 1 1 calc R U . . .
C27 C 0.788(3) 0.629(3) 0.3312(12) 0.126(10) Uani 1 1 d . . . . .
H27 H 0.853459 0.572378 0.333921 0.152 Uiso 1 1 calc R U . . .
C28 C 0.833(3) 0.746(3) 0.3648(10) 0.117(10) Uani 1 1 d . . . . .
H28 H 0.930908 0.763982 0.388494 0.140 Uiso 1 1 calc R U . . .
C29 C 0.736(4) 0.827(3) 0.3615(9) 0.112(9) Uani 1 1 d . . . . .
H29 H 0.766587 0.898656 0.382982 0.134 Uiso 1 1 calc R U . . .
C30 C 0.584(3) 0.8017(19) 0.3247(9) 0.089(7) Uani 1 1 d . . . . .
H30 H 0.516843 0.857155 0.322836 0.107 Uiso 1 1 calc R U . . .
C31 C 0.108(3) 0.3562(18) 0.3840(7) 0.078(6) Uani 1 1 d . . . . .
H31 H -0.016537 0.327244 0.389906 0.093 Uiso 1 1 calc R U . . .
C33 C 0.313(2) 0.2162(14) 0.3660(5) 0.108(8) Uani 1 1 d G . . . .
H33 H 0.357296 0.265485 0.340904 0.129 Uiso 1 1 calc R U . . .
C32 C 0.184(2) 0.2420(13) 0.3920(6) 0.077(6) Uani 1 1 d G . . . .
C37 C 0.118(2) 0.1683(17) 0.4294(6) 0.105(8) Uani 1 1 d G . . . .
H37 H 0.031339 0.185651 0.446834 0.126 Uiso 1 1 calc R U . . .
C36 C 0.182(2) 0.0687(15) 0.4408(5) 0.133(12) Uani 1 1 d G . . . .
H36 H 0.137816 0.019402 0.465901 0.160 Uiso 1 1 calc R U . . .
C35 C 0.311(3) 0.0428(13) 0.4148(6) 0.150(15) Uani 1 1 d G . . . .
H35 H 0.354033 -0.023807 0.422469 0.180 Uiso 1 1 calc R U . . .
C34 C 0.377(2) 0.1166(16) 0.3774(6) 0.119(10) Uani 1 1 d G . . . .
H34 H 0.463775 0.099233 0.359970 0.143 Uiso 1 1 calc R U . . .
C41 C 0.354(3) 0.6944(14) 0.4830(6) 0.142(10) Uani 1 1 d G U . . .
H41 H 0.407068 0.766934 0.503399 0.171 Uiso 1 1 calc R U . . .
C40 C 0.172(3) 0.6561(16) 0.4709(7) 0.173(12) Uani 1 1 d G U . . .
H40 H 0.103953 0.703061 0.483167 0.208 Uiso 1 1 calc R U . . .
C39 C 0.0933(16) 0.5476(17) 0.4405(7) 0.115(8) Uani 1 1 d G U . . .
H39 H -0.028252 0.522030 0.432382 0.138 Uiso 1 1 calc R U . . .
C38 C 0.196(2) 0.4774(12) 0.4222(6) 0.077(6) Uani 1 1 d G U . . .
C43 C 0.377(2) 0.5157(16) 0.4343(7) 0.117(8) Uani 1 1 d G U . . .
H43 H 0.445771 0.468741 0.422059 0.140 Uiso 1 1 calc R U . . .
C42 C 0.4565(17) 0.6242(17) 0.4647(7) 0.138(10) Uani 1 1 d G U . . .
H42 H 0.577980 0.649772 0.472844 0.165 Uiso 1 1 calc R U . . .
C44 C -0.135(3) 0.2557(19) 0.1384(7) 0.079(5) Uani 1 1 d . U . . .
H44A H -0.206398 0.309593 0.128478 0.095 Uiso 1 1 calc R U . . .
H44B H -0.015622 0.296210 0.131885 0.095 Uiso 1 1 calc R U . . .
C45 C -0.203(2) 0.1333(19) 0.1059(8) 0.084(4) Uani 1 1 d D U . . .
C46 C -0.086(3) 0.0711(18) 0.0903(8) 0.095(5) Uani 1 1 d D U . . .
H46 H 0.032487 0.105680 0.101208 0.114 Uiso 1 1 calc R U . . .
C47 C -0.135(3) -0.0393(19) 0.0596(8) 0.104(5) Uani 1 1 d D U . . .
H47 H -0.052703 -0.075712 0.048191 0.125 Uiso 1 1 calc R U . . .
C48 C -0.315(3) -0.091(2) 0.0473(9) 0.105(5) Uani 1 1 d D U . . .
H48 H -0.354499 -0.166257 0.028089 0.126 Uiso 1 1 calc R U . . .
C49 C -0.442(3) -0.0357(18) 0.0619(8) 0.100(5) Uani 1 1 d D U . . .
H49 H -0.561479 -0.074848 0.053866 0.120 Uiso 1 1 calc R U . . .
C50 C -0.382(2) 0.0808(18) 0.0892(8) 0.090(4) Uani 1 1 d D U . . .
H50 H -0.461704 0.123796 0.096328 0.108 Uiso 1 1 calc R U . . .
C51 C 0.402(8) 0.331(6) 0.1861(19) 0.065(2) Uani 0.760(13) 1 d . . P A 1
H51A H 0.492988 0.299543 0.174221 0.098 Uiso 0.760(13) 1 calc R U P A 1
H51B H 0.445951 0.378676 0.217196 0.098 Uiso 0.760(13) 1 calc R U P A 1
H51C H 0.302341 0.261893 0.190457 0.098 Uiso 0.760(13) 1 calc R U P A 1
C51' C 0.485(18) 0.377(14) 0.077(6) 0.065(2) Uani 0.240(13) 1 d . U P A 2
H51D H 0.602118 0.433518 0.079638 0.098 Uiso 0.240(13) 1 calc R U P A 2
H51E H 0.490698 0.297112 0.086561 0.098 Uiso 0.240(13) 1 calc R U P A 2
H51F H 0.431253 0.369493 0.043633 0.098 Uiso 0.240(13) 1 calc R U P A 2

loop_
_atom_site_aniso_label
_atom_site_aniso_U_11
_atom_site_aniso_U_22
_atom_site_aniso_U_33
_atom_site_aniso_U_23
_atom_site_aniso_U_13
_atom_site_aniso_U_12
Pd1 0.0638(10) 0.0663(10) 0.0361(8) 0.0002(6) 0.0100(6) 0.0067(7)
Cl1 0.072(4) 0.098(6) 0.035(4) 0.010(4) 0.019(3) 0.035(4)
Cl1' 0.072(4) 0.098(6) 0.035(4) 0.010(4) 0.019(3) 0.035(4)
N1 0.061(9) 0.071(10) 0.027(8) 0.018(7) -0.006(7) -0.010(8)
N2 0.047(6) 0.052(6) 0.022(6) 0.004(5) 0.015(5) 0.015(5)
C1 0.068(12) 0.077(13) 0.041(11) 0.011(10) 0.009(10) 0.005(10)
C2 0.094(15) 0.079(14) 0.050(13) 0.014(11) 0.008(12) 0.019(13)
C3 0.129(19) 0.057(12) 0.048(12) 0.005(10) -0.006(13) 0.027(13)
C4 0.113(16) 0.055(11) 0.050(12) 0.028(10) -0.008(12) 0.031(11)
C5 0.074(12) 0.030(9) 0.036(10) -0.016(8) 0.002(9) -0.030(9)
C6 0.053(8) 0.037(7) 0.047(8) -0.008(6) 0.007(7) 0.000(6)
C7 0.077(13) 0.095(15) 0.049(12) 0.012(11) 0.023(10) 0.021(12)
C8 0.059(8) 0.049(8) 0.053(8) 0.007(7) 0.014(7) 0.007(7)
C9 0.036(9) 0.063(11) 0.044(10) 0.009(9) 0.014(8) 0.000(8)
C10 0.055(10) 0.034(9) 0.048(11) 0.002(8) 0.003(9) -0.016(8)
C11 0.058(11) 0.067(12) 0.035(10) -0.015(9) -0.003(9) 0.010(10)
C12 0.073(13) 0.082(14) 0.056(13) 0.029(11) 0.010(11) -0.008(11)
C13 0.060(10) 0.057(11) 0.030(9) 0.004(8) -0.006(8) 0.004(9)
C14 0.078(12) 0.064(12) 0.026(9) -0.001(8) 0.007(9) -0.006(10)
C15 0.085(14) 0.068(13) 0.055(13) 0.006(11) -0.002(11) -0.032(11)
C16 0.111(17) 0.080(16) 0.070(16) 0.015(13) 0.007(14) -0.053(13)
C17 0.094(14) 0.092(15) 0.013(9) 0.012(9) 0.003(9) -0.021(12)
C18 0.066(8) 0.068(9) 0.058(9) 0.003(7) 0.007(7) 0.003(7)
C20 0.089(15) 0.073(15) 0.080(16) 0.026(13) -0.005(13) 0.001(12)
C21 0.085(18) 0.11(2) 0.11(2) 0.031(17) 0.021(16) 0.000(15)
C22 0.10(2) 0.081(17) 0.17(3) 0.03(2) 0.01(2) 0.015(16)
C23 0.15(2) 0.077(18) 0.14(3) 0.031(17) 0.05(2) 0.030(17)
C24 0.086(15) 0.052(13) 0.092(17) -0.010(12) 0.014(13) -0.006(11)
C19 0.063(8) 0.052(8) 0.061(9) 0.003(7) 0.006(7) 0.001(7)
C25 0.068(9) 0.070(9) 0.072(9) -0.001(8) 0.013(8) 0.010(8)
C26 0.077(16) 0.105(19) 0.072(17) -0.021(14) 0.012(13) -0.026(14)
C27 0.081(17) 0.11(2) 0.15(3) 0.01(2) -0.010(18) -0.029(16)
C28 0.080(18) 0.12(2) 0.11(2) 0.01(2) -0.043(16) -0.018(17)
C29 0.11(2) 0.11(2) 0.073(18) 0.015(15) -0.029(16) -0.016(18)
C30 0.101(17) 0.065(14) 0.083(17) 0.011(12) -0.003(14) -0.004(12)
C31 0.100(15) 0.071(13) 0.037(11) -0.005(10) 0.009(11) -0.015(12)
C33 0.13(2) 0.13(2) 0.064(16) 0.017(15) 0.025(16) 0.037(18)
C32 0.115(18) 0.049(12) 0.060(14) -0.002(10) 0.003(13) 0.012(12)
C37 0.14(2) 0.092(18) 0.066(16) 0.024(14) 0.009(15) 0.013(16)
C36 0.15(3) 0.14(3) 0.08(2) -0.012(19) 0.045(19) 0.00(2)
C35 0.28(4) 0.044(13) 0.09(2) 0.022(14) -0.09(2) 0.029(19)
C34 0.20(3) 0.11(2) 0.071(17) 0.014(15) -0.012(18) 0.08(2)
C41 0.143(10) 0.142(10) 0.142(10) 0.0114(13) 0.0157(15) 0.041(3)
C40 0.173(12) 0.173(12) 0.173(12) 0.0138(14) 0.0192(17) 0.050(4)
C39 0.115(8) 0.115(8) 0.115(8) 0.0092(12) 0.0127(13) 0.033(3)
C38 0.077(6) 0.077(6) 0.077(6) 0.0062(11) 0.0086(12) 0.0222(19)
C43 0.117(8) 0.117(8) 0.117(8) 0.0093(12) 0.0129(14) 0.034(3)
C42 0.138(10) 0.138(10) 0.138(10) 0.0111(13) 0.0152(15) 0.040(3)
C44 0.084(7) 0.081(7) 0.070(8) 0.002(6) 0.014(6) 0.020(6)
C45 0.086(7) 0.086(7) 0.078(7) 0.004(6) 0.007(6) 0.025(6)
C46 0.100(7) 0.091(7) 0.091(7) 0.006(6) 0.002(6) 0.025(6)
C47 0.106(7) 0.103(7) 0.103(8) 0.003(6) 0.010(6) 0.030(6)
C48 0.112(7) 0.098(7) 0.101(8) -0.001(6) 0.004(7) 0.028(6)
C49 0.101(7) 0.100(7) 0.093(7) 0.005(6) 0.007(6) 0.021(6)
C50 0.098(7) 0.086(7) 0.086(7) 0.003(6) 0.010(6) 0.025(6)
C51 0.072(4) 0.098(6) 0.035(4) 0.010(4) 0.019(3) 0.035(4)
C51' 0.072(4) 0.098(6) 0.035(4) 0.010(4) 0.019(3) 0.035(4)

loop_
_atom_type_symbol
_atom_type_description
_atom_type_scat_dispersion_real
_atom_type_scat_dispersion_imag
_atom_type_scat_source
C C 0.0033 0.0016 'International Tables Vol C Tables 4.2.6.8 and 6.1.1.4'
H H 0.0000 0.0000 'International Tables Vol C Tables 4.2.6.8 and 6.1.1.4'
Cl Cl 0.1484 0.1585 'International Tables Vol C Tables 4.2.6.8 and 6.1.1.4'
N N 0.0061 0.0033 'International Tables Vol C Tables 4.2.6.8 and 6.1.1.4'
Pd Pd -0.9988 1.0072 'International Tables Vol C Tables 4.2.6.8 and 6.1.1.4'

loop_
_geom_angle_atom_site_label_1
_geom_angle_atom_site_label_2
_geom_angle_atom_site_label_3
_geom_angle
_geom_angle_site_symmetry_1
_geom_angle_site_symmetry_3
_geom_angle_publ_flag
Cl1' Pd1 C51' 81(4) . . ?
N1 Pd1 Cl1 95.5(5) . . ?
N1 Pd1 Cl1' 175.8(13) . . ?
N1 Pd1 C51 171.8(13) . . ?
N1 Pd1 C51' 102(4) . . ?
N2 Pd1 Cl1 173.3(4) . . ?
N2 Pd1 Cl1' 98.3(9) . . ?
N2 Pd1 N1 78.6(5) . . ?
N2 Pd1 C51 93.7(12) . . ?
N2 Pd1 C51' 169(4) . . ?
C51 Pd1 Cl1 92.0(12) . . ?
C1 N1 Pd1 126.9(13) . . ?
C1 N1 C5 120.2(15) . . ?
C5 N1 Pd1 112.9(10) . . ?
C6 N2 Pd1 117.9(10) . . ?
C6 N2 C8 118.5(13) . . ?
C8 N2 Pd1 123.6(10) . . ?
N1 C1 H1 119.3 . . ?
N1 C1 C2 121.5(18) . . ?
C2 C1 H1 119.3 . . ?
C1 C2 H2 120.6 . . ?
C1 C2 C3 118.9(18) . . ?
C3 C2 H2 120.6 . . ?
C2 C3 H3 120.3 . . ?
C4 C3 C2 119.4(18) . . ?
C4 C3 H3 120.3 . . ?
C3 C4 H4 120.6 . . ?
C3 C4 C5 119(2) . . ?
C5 C4 H4 120.6 . . ?
N1 C5 C4 121.0(16) . . ?
N1 C5 C6 114.5(15) . . ?
C4 C5 C6 124.4(18) . . ?
N2 C6 C5 115.7(15) . . ?
N2 C6 C7 126.3(14) . . ?
C5 C6 C7 118.0(15) . . ?
C6 C7 H7A 109.5 . . ?
C6 C7 H7B 109.5 . . ?
C6 C7 H7C 109.5 . . ?
H7A C7 H7B 109.5 . . ?
H7A C7 H7C 109.5 . . ?
H7B C7 H7C 109.5 . . ?
C9 C8 N2 117.3(13) . . ?
C9 C8 C13 120.9(14) . . ?
C13 C8 N2 121.5(15) . . ?
C8 C9 C10 119.4(13) . . ?
C8 C9 C18 119.1(14) . . ?
C10 C9 C18 121.5(14) . . ?
C9 C10 H10 118.2 . . ?
C11 C10 C9 123.7(15) . . ?
C11 C10 H10 118.2 . . ?
C10 C11 C12 118.1(15) . . ?
C10 C11 C31 122.8(15) . . ?
C12 C11 C31 119.1(14) . . ?
C13 C12 C11 120.2(14) . . ?
C17 C12 C11 118.3(15) . . ?
C17 C12 C13 121.4(17) . . ?
C8 C13 C14 125.9(14) . . ?
C12 C13 C8 117.7(15) . . ?
C12 C13 C14 116.4(14) . . ?
C13 C14 C44 122.8(14) . . ?
C15 C14 C13 121.5(15) . . ?
C15 C14 C44 115.5(16) . . ?
C14 C15 H15 120.3 . . ?
C14 C15 C16 119.4(17) . . ?
C16 C15 H15 120.3 . . ?
C15 C16 H16 119.0 . . ?
C17 C16 C15 121.9(16) . . ?
C17 C16 H16 119.0 . . ?
C12 C17 H17 120.3 . . ?
C16 C17 C12 119.3(15) . . ?
C16 C17 H17 120.3 . . ?
C9 C18 H18 107.0 . . ?
C9 C18 C19 113.4(13) . . ?
C9 C18 C25 108.2(14) . . ?
C19 C18 H18 107.0 . . ?
C19 C18 C25 113.7(14) . . ?
C25 C18 H18 107.0 . . ?
C21 C20 H20 120.0 . . ?
C21 C20 C19 120.0 . . ?
C19 C20 H20 120.0 . . ?
C20 C21 H21 120.0 . . ?
C20 C21 C22 120.0 . . ?
C22 C21 H21 120.0 . . ?
C21 C22 H22 120.0 . . ?
C23 C22 C21 120.0 . . ?
C23 C22 H22 120.0 . . ?
C22 C23 H23 120.0 . . ?
C24 C23 C22 120.0 . . ?
C24 C23 H23 120.0 . . ?
C23 C24 H24 120.0 . . ?
C23 C24 C19 120.0 . . ?
C19 C24 H24 120.0 . . ?
C20 C19 C18 118.9(12) . . ?
C24 C19 C18 121.1(12) . . ?
C24 C19 C20 120.0 . . ?
C26 C25 C18 116.5(18) . . ?
C30 C25 C18 124(2) . . ?
C30 C25 C26 119(2) . . ?
C25 C26 H26 118.8 . . ?
C27 C26 C25 122(2) . . ?
C27 C26 H26 118.8 . . ?
C26 C27 H27 121.9 . . ?
C26 C27 C28 116(3) . . ?
C28 C27 H27 121.9 . . ?
C27 C28 H28 119.2 . . ?
C29 C28 C27 122(2) . . ?
C29 C28 H28 119.2 . . ?
C28 C29 H29 119.9 . . ?
C28 C29 C30 120(3) . . ?
C30 C29 H29 119.9 . . ?
C25 C30 C29 121(2) . . ?
C25 C30 H30 119.7 . . ?
C29 C30 H30 119.7 . . ?
C11 C31 H31 106.0 . . ?
C32 C31 C11 112.7(15) . . ?
C32 C31 H31 106.0 . . ?
C32 C31 C38 115.3(15) . . ?
C38 C31 C11 110.2(14) . . ?
C38 C31 H31 106.0 . . ?
C32 C33 H33 120.0 . . ?
C32 C33 C34 120.0 . . ?
C34 C33 H33 120.0 . . ?
C33 C32 C31 124.5(13) . . ?
C37 C32 C31 115.4(13) . . ?
C37 C32 C33 120.0 . . ?
C32 C37 H37 120.0 . . ?
C36 C37 C32 120.0 . . ?
C36 C37 H37 120.0 . . ?
C37 C36 H36 120.0 . . ?
C35 C36 C37 120.0 . . ?
C35 C36 H36 120.0 . . ?
C36 C35 H35 120.0 . . ?
C36 C35 C34 120.0 . . ?
C34 C35 H35 120.0 . . ?
C33 C34 H34 120.0 . . ?
C35 C34 C33 120.0 . . ?
C35 C34 H34 120.0 . . ?
C40 C41 H41 120.0 . . ?
C40 C41 C42 120.0 . . ?
C42 C41 H41 120.0 . . ?
C41 C40 H40 120.0 . . ?
C41 C40 C39 120.0 . . ?
C39 C40 H40 120.0 . . ?
C40 C39 H39 120.0 . . ?
C38 C39 C40 120.0 . . ?
C38 C39 H39 120.0 . . ?
C39 C38 C31 120.7(14) . . ?
C39 C38 C43 120.0 . . ?
C43 C38 C31 119.2(14) . . ?
C38 C43 H43 120.0 . . ?
C38 C43 C42 120.0 . . ?
C42 C43 H43 120.0 . . ?
C41 C42 H42 120.0 . . ?
C43 C42 C41 120.0 . . ?
C43 C42 H42 120.0 . . ?
C14 C44 H44A 108.3 . . ?
C14 C44 H44B 108.3 . . ?
H44A C44 H44B 107.4 . . ?
C45 C44 C14 115.9(16) . . ?
C45 C44 H44A 108.3 . . ?
C45 C44 H44B 108.3 . . ?
C46 C45 C44 120.6(17) . . ?
C46 C45 C50 117(2) . . ?
C50 C45 C44 122.2(18) . . ?
C45 C46 H46 117.6 . . ?
C45 C46 C47 125(2) . . ?
C47 C46 H46 117.6 . . ?
C46 C47 H47 122.7 . . ?
C48 C47 C46 115(2) . . ?
C48 C47 H47 122.7 . . ?
C47 C48 H48 117.9 . . ?
C47 C48 C49 124(2) . . ?
C49 C48 H48 117.9 . . ?
C48 C49 H49 121.2 . . ?
C48 C49 C50 118(2) . . ?
C50 C49 H49 121.2 . . ?
C45 C50 C49 121(2) . . ?
C45 C50 H50 119.5 . . ?
C49 C50 H50 119.5 . . ?
Pd1 C51 H51A 109.5 . . ?
Pd1 C51 H51B 109.5 . . ?
Pd1 C51 H51C 109.5 . . ?
H51A C51 H51B 109.5 . . ?
H51A C51 H51C 109.5 . . ?
H51B C51 H51C 109.5 . . ?
Pd1 C51' H51D 109.5 . . ?
Pd1 C51' H51E 109.5 . . ?
Pd1 C51' H51F 109.5 . . ?
H51D C51' H51E 109.5 . . ?
H51D C51' H51F 109.5 . . ?
H51E C51' H51F 109.5 . . ?

loop_
_geom_bond_atom_site_label_1
_geom_bond_atom_site_label_2
_geom_bond_distance
_geom_bond_site_symmetry_2
_geom_bond_publ_flag
Pd1 Cl1 2.390(11) . ?
Pd1 Cl1' 2.23(5) . ?
Pd1 N1 2.178(13) . ?
Pd1 N2 2.088(11) . ?
Pd1 C51 2.30(5) . ?
Pd1 C51' 2.32(15) . ?
N1 C1 1.38(2) . ?
N1 C5 1.41(2) . ?
N2 C6 1.339(19) . ?
N2 C8 1.505(19) . ?
C1 H1 0.9300 . ?
C1 C2 1.40(2) . ?
C2 H2 0.9300 . ?
C2 C3 1.48(3) . ?
C3 H3 0.9300 . ?
C3 C4 1.41(3) . ?
C4 H4 0.9300 . ?
C4 C5 1.43(2) . ?
C5 C6 1.53(2) . ?
C6 C7 1.59(2) . ?
C7 H7A 0.9600 . ?
C7 H7B 0.9600 . ?
C7 H7C 0.9600 . ?
C8 C9 1.44(2) . ?
C8 C13 1.49(2) . ?
C9 C10 1.46(2) . ?
C9 C18 1.59(2) . ?
C10 H10 0.9300 . ?
C10 C11 1.39(2) . ?
C11 C12 1.52(2) . ?
C11 C31 1.62(2) . ?
C12 C13 1.48(2) . ?
C12 C17 1.47(2) . ?
C13 C14 1.49(2) . ?
C14 C15 1.42(2) . ?
C14 C44 1.61(2) . ?
C15 H15 0.9300 . ?
C15 C16 1.47(3) . ?
C16 H16 0.9300 . ?
C16 C17 1.40(3) . ?
C17 H17 0.9300 . ?
C18 H18 0.9800 . ?
C18 C19 1.60(2) . ?
C18 C25 1.62(3) . ?
C20 H20 0.9300 . ?
C20 C21 1.3900 . ?
C20 C19 1.3900 . ?
C21 H21 0.9300 . ?
C21 C22 1.3900 . ?
C22 H22 0.9300 . ?
C22 C23 1.3900 . ?
C23 H23 0.9300 . ?
C23 C24 1.3900 . ?
C24 H24 0.9300 . ?
C24 C19 1.3900 . ?
C25 C26 1.43(3) . ?
C25 C30 1.40(3) . ?
C26 H26 0.9300 . ?
C26 C27 1.41(3) . ?
C27 H27 0.9300 . ?
C27 C28 1.50(4) . ?
C28 H28 0.9300 . ?
C28 C29 1.35(3) . ?
C29 H29 0.9300 . ?
C29 C30 1.45(3) . ?
C30 H30 0.9300 . ?
C31 H31 0.9800 . ?
C31 C32 1.58(2) . ?
C31 C38 1.61(2) . ?
C33 H33 0.9300 . ?
C33 C32 1.3900 . ?
C33 C34 1.3900 . ?
C32 C37 1.3900 . ?
C37 H37 0.9300 . ?
C37 C36 1.3900 . ?
C36 H36 0.9300 . ?
C36 C35 1.3900 . ?
C35 H35 0.9300 . ?
C35 C34 1.3900 . ?
C34 H34 0.9300 . ?
C41 H41 0.9300 . ?
C41 C40 1.3900 . ?
C41 C42 1.3900 . ?
C40 H40 0.9300 . ?
C40 C39 1.3900 . ?
C39 H39 0.9300 . ?
C39 C38 1.3900 . ?
C38 C43 1.3900 . ?
C43 H43 0.9300 . ?
C43 C42 1.3900 . ?
C42 H42 0.9300 . ?
C44 H44A 0.9700 . ?
C44 H44B 0.9700 . ?
C44 C45 1.53(3) . ?
C45 C46 1.392(10) . ?
C45 C50 1.398(10) . ?
C46 H46 0.9300 . ?
C46 C47 1.396(10) . ?
C47 H47 0.9300 . ?
C47 C48 1.392(10) . ?
C48 H48 0.9300 . ?
C48 C49 1.397(10) . ?
C49 H49 0.9300 . ?
C49 C50 1.405(10) . ?
C50 H50 0.9300 . ?
C51 H51A 0.9600 . ?
C51 H51B 0.9600 . ?
C51 H51C 0.9600 . ?
C51' H51D 0.9600 . ?
C51' H51E 0.9600 . ?
C51' H51F 0.9600 . ?

loop_
_geom_torsion_atom_site_label_1
_geom_torsion_atom_site_label_2
_geom_torsion_atom_site_label_3
_geom_torsion_atom_site_label_4
_geom_torsion
_geom_torsion_site_symmetry_1
_geom_torsion_site_symmetry_2
_geom_torsion_site_symmetry_3
_geom_torsion_site_symmetry_4
_geom_torsion_publ_flag
Pd1 N1 C1 C2 170.7(14) . . . . ?
Pd1 N1 C5 C4 -172.9(12) . . . . ?
Pd1 N1 C5 C6 7.0(15) . . . . ?
Pd1 N2 C6 C5 0.0(17) . . . . ?
Pd1 N2 C6 C7 178.6(12) . . . . ?
Pd1 N2 C8 C9 80.6(16) . . . . ?
Pd1 N2 C8 C13 -93.2(16) . . . . ?
N1 C1 C2 C3 4(3) . . . . ?
N1 C5 C6 N2 -4.9(19) . . . . ?
N1 C5 C6 C7 176.4(13) . . . . ?
N2 C8 C9 C10 -176.5(14) . . . . ?
N2 C8 C9 C18 2(2) . . . . ?
N2 C8 C13 C12 178.4(16) . . . . ?
N2 C8 C13 C14 -2(3) . . . . ?
C1 N1 C5 C4 4(2) . . . . ?
C1 N1 C5 C6 -175.7(14) . . . . ?
C1 C2 C3 C4 1(3) . . . . ?
C2 C3 C4 C5 -3(3) . . . . ?
C3 C4 C5 N1 0(2) . . . . ?
C3 C4 C5 C6 -179.9(15) . . . . ?
C4 C5 C6 N2 175.1(15) . . . . ?
C4 C5 C6 C7 -4(2) . . . . ?
C5 N1 C1 C2 -6(3) . . . . ?
C6 N2 C8 C9 -96.5(17) . . . . ?
C6 N2 C8 C13 89.7(19) . . . . ?
C8 N2 C6 C5 177.3(12) . . . . ?
C8 N2 C6 C7 -4(2) . . . . ?
C8 C9 C10 C11 0(3) . . . . ?
C8 C9 C18 C19 77.7(19) . . . . ?
C8 C9 C18 C25 -155.1(16) . . . . ?
C8 C13 C14 C15 -179.3(18) . . . . ?
C8 C13 C14 C44 5(3) . . . . ?
C9 C8 C13 C12 5(2) . . . . ?
C9 C8 C13 C14 -175.6(16) . . . . ?
C9 C10 C11 C12 0(3) . . . . ?
C9 C10 C11 C31 177.5(17) . . . . ?
C9 C18 C19 C20 -132.9(13) . . . . ?
C9 C18 C19 C24 45.9(17) . . . . ?
C9 C18 C25 C26 67(2) . . . . ?
C9 C18 C25 C30 -113(2) . . . . ?
C10 C9 C18 C19 -103.5(18) . . . . ?
C10 C9 C18 C25 24(2) . . . . ?
C10 C11 C12 C13 3(3) . . . . ?
C10 C11 C12 C17 178.0(17) . . . . ?
C10 C11 C31 C32 -106.9(18) . . . . ?
C10 C11 C31 C38 23(2) . . . . ?
C11 C12 C13 C8 -5(3) . . . . ?
C11 C12 C13 C14 175.6(16) . . . . ?
C11 C12 C17 C16 -177(2) . . . . ?
C11 C31 C32 C33 31.1(19) . . . . ?
C11 C31 C32 C37 -151.7(12) . . . . ?
C11 C31 C38 C39 89.7(17) . . . . ?
C11 C31 C38 C43 -86.4(17) . . . . ?
C12 C11 C31 C32 71(2) . . . . ?
C12 C11 C31 C38 -158.8(16) . . . . ?
C12 C13 C14 C15 0(3) . . . . ?
C12 C13 C14 C44 -175.2(17) . . . . ?
C13 C8 C9 C10 -3(2) . . . . ?
C13 C8 C9 C18 176.2(15) . . . . ?
C13 C12 C17 C16 -2(3) . . . . ?
C13 C14 C15 C16 0(3) . . . . ?
C13 C14 C44 C45 154.1(17) . . . . ?
C14 C15 C16 C17 -1(4) . . . . ?
C14 C44 C45 C46 -95(2) . . . . ?
C14 C44 C45 C50 87(2) . . . . ?
C15 C14 C44 C45 -22(3) . . . . ?
C15 C16 C17 C12 2(4) . . . . ?
C17 C12 C13 C8 -180.0(17) . . . . ?
C17 C12 C13 C14 0(3) . . . . ?
C18 C9 C10 C11 -178.4(16) . . . . ?
C18 C25 C26 C27 -179.4(19) . . . . ?
C18 C25 C30 C29 -179.2(18) . . . . ?
C20 C21 C22 C23 0.0 . . . . ?
C21 C20 C19 C18 178.8(12) . . . . ?
C21 C20 C19 C24 0.0 . . . . ?
C21 C22 C23 C24 0.0 . . . . ?
C22 C23 C24 C19 0.0 . . . . ?
C23 C24 C19 C18 -178.8(13) . . . . ?
C23 C24 C19 C20 0.0 . . . . ?
C19 C18 C25 C26 -166.0(16) . . . . ?
C19 C18 C25 C30 14(3) . . . . ?
C19 C20 C21 C22 0.0 . . . . ?
C25 C18 C19 C20 102.9(14) . . . . ?
C25 C18 C19 C24 -78.3(15) . . . . ?
C25 C26 C27 C28 -2(3) . . . . ?
C26 C25 C30 C29 0(3) . . . . ?
C26 C27 C28 C29 2(4) . . . . ?
C27 C28 C29 C30 0(4) . . . . ?
C28 C29 C30 C25 -1(4) . . . . ?
C30 C25 C26 C27 1(3) . . . . ?
C31 C11 C12 C13 -175.2(17) . . . . ?
C31 C11 C12 C17 0(3) . . . . ?
C31 C32 C37 C36 -177.3(14) . . . . ?
C31 C38 C43 C42 176.1(15) . . . . ?
C33 C32 C37 C36 0.0 . . . . ?
C32 C31 C38 C39 -141.4(14) . . . . ?
C32 C31 C38 C43 42.5(18) . . . . ?
C32 C33 C34 C35 0.0 . . . . ?
C32 C37 C36 C35 0.0 . . . . ?
C37 C36 C35 C34 0.0 . . . . ?
C36 C35 C34 C33 0.0 . . . . ?
C34 C33 C32 C31 177.0(15) . . . . ?
C34 C33 C32 C37 0.0 . . . . ?
C41 C40 C39 C38 0.0 . . . . ?
C40 C41 C42 C43 0.0 . . . . ?
C40 C39 C38 C31 -176.0(15) . . . . ?
C40 C39 C38 C43 0.0 . . . . ?
C39 C38 C43 C42 0.0 . . . . ?
C38 C31 C32 C33 -96.5(15) . . . . ?
C38 C31 C32 C37 80.6(16) . . . . ?
C38 C43 C42 C41 0.0 . . . . ?
C42 C41 C40 C39 0.0 . . . . ?
C44 C14 C15 C16 176(2) . . . . ?
C44 C45 C46 C47 -178(2) . . . . ?
C44 C45 C50 C49 -176(2) . . . . ?
C45 C46 C47 C48 -4(4) . . . . ?
C46 C45 C50 C49 6(3) . . . . ?
C46 C47 C48 C49 3(4) . . . . ?
C47 C48 C49 C50 2(4) . . . . ?
C48 C49 C50 C45 -7(3) . . . . ?
C50 C45 C46 C47 0(3) . . . . ?

loop_
_twin_individual_id
_twin_individual_mass_fraction_refined
1 0.77(12)
2 0.23(12)
